data_7129253
loop_
_publ_author_name
'Du, Wei'
'zhang, ganghua'
'Chen, Ping'
'Tang, Pingying'
'Wang, Jing'
'Li, Dezeng'
'Hou, Jingshan'
'Fang, Yongzheng'

_publ_section_title
;
 Visible-light photoelectric response in semiconducting quaternary
 oxysulfide FeOCuS with anti-PbO-type structure
;
_journal_name_full 'Chemical Communications'
_journal_paper_doi 10.1039/D1CC05575E
_journal_year 2021
_chemical_formula_sum 'Cu Fe O S'
_chemical_formula_weight 167.46
_space_group_IT_number 129
_space_group_name_Hall '-P 4a 2a'
_space_group_name_H-M_alt 'P 4/n m m :2'
_symmetry_cell_setting tetragonal
_symmetry_space_group_name_Hall '-P 4a 2a'
_symmetry_space_group_name_H-M 'P 4/n m m :2'
_atom_sites_solution_primary direct
_atom_sites_solution_secondary difmap
_audit_creation_method SHELXL-97
_audit_update_record
;
2021-09-17 deposited with the CCDC.	2021-11-15 downloaded from the CCDC.
;
_cell_angle_alpha 90.00
_cell_angle_beta 90.00
_cell_angle_gamma 90.00
_cell_formula_units_Z 2
_cell_length_a 3.8219(5)
_cell_length_b 3.8219(5)
_cell_length_c 8.645(3)
_cell_measurement_reflns_used 108
_cell_measurement_temperature 296(2)
_cell_measurement_theta_max 28.76
_cell_measurement_theta_min 4.72
_cell_volume 126.28(5)
_computing_molecular_graphics 'Bruker SHELXTL'
_computing_publication_material 'Bruker SHELXTL'
_computing_structure_refinement 'Bruker SHELXTL'
_computing_structure_solution 'Bruker SHELXTL'
_diffrn_ambient_temperature 296(2)
_diffrn_measured_fraction_theta_full 0.992
_diffrn_measured_fraction_theta_max 0.992
_diffrn_measurement_device_type 'multiwire proportional'
_diffrn_measurement_method 'phi and omega scans'
_diffrn_radiation_monochromator graphite
_diffrn_radiation_source 'fine-focus sealed tube'
_diffrn_radiation_type MoK\a
_diffrn_radiation_wavelength 0.71073
_diffrn_reflns_av_R_equivalents 0.0438
_diffrn_reflns_av_sigmaI/netI 0.0516
_diffrn_reflns_limit_h_max 5
_diffrn_reflns_limit_h_min -3
_diffrn_reflns_limit_k_max 5
_diffrn_reflns_limit_k_min -2
_diffrn_reflns_limit_l_max 6
_diffrn_reflns_limit_l_min -11
_diffrn_reflns_number 252
_diffrn_reflns_theta_full 28.76
_diffrn_reflns_theta_max 28.76
_diffrn_reflns_theta_min 4.72
_exptl_absorpt_coefficient_mu 14.625
_exptl_absorpt_correction_T_max 0.410
_exptl_absorpt_correction_T_min 0.250
_exptl_absorpt_correction_type multi-scan
_exptl_absorpt_process_details '(Sheldrick, G.M., 2007)'
_exptl_crystal_colour black
_exptl_crystal_density_diffrn 4.404
_exptl_crystal_density_method 'not measured'
_exptl_crystal_description block
_exptl_crystal_F_000 158.0
_exptl_crystal_size_max 0.11
_exptl_crystal_size_mid 0.08
_exptl_crystal_size_min 0.06
_refine_diff_density_max 1.332
_refine_diff_density_min -0.914
_refine_diff_density_rms 0.264
_refine_ls_extinction_coef 0.0
_refine_ls_extinction_method SHELXL
_refine_ls_goodness_of_fit_ref 1.066
_refine_ls_hydrogen_treatment none
_refine_ls_matrix_type full
_refine_ls_number_parameters 12
_refine_ls_number_reflns 128
_refine_ls_number_restraints 0
_refine_ls_restrained_S_all 1.066
_refine_ls_R_factor_all 0.0587
_refine_ls_R_factor_gt 0.0542
_refine_ls_shift/su_max 0.000
_refine_ls_shift/su_mean 0.000
_refine_ls_structure_factor_coef Fsqd
_refine_ls_weighting_details 'calc w=1/[\s^2^(Fo^2^)+(0.0846P)^2^+0.0000P] where P=(Fo^2^+2Fc^2^)/3'
_refine_ls_weighting_scheme calc
_refine_ls_wR_factor_gt 0.1296
_refine_ls_wR_factor_ref 0.1336
_reflns_number_gt 99
_reflns_number_total 128
_reflns_threshold_expression >2sigma(I)
_cod_data_source_file d1cc05575e2.cif
_cod_data_source_block m1
_cod_original_sg_symbol_H-M P4/nmm
_cod_database_code 7129253

loop_
_symmetry_equiv_pos_as_xyz
'x, y, z'
'-x+1/2, -y+1/2, z'
'-y+1/2, x, z'
'y, -x+1/2, z'
'-x, y+1/2, -z'
'x+1/2, -y, -z'
'y+1/2, x+1/2, -z'
'-y, -x, -z'
'-x, -y, -z'
'x-1/2, y-1/2, -z'
'y-1/2, -x, -z'
'-y, x-1/2, -z'
'x, -y-1/2, z'
'-x-1/2, y, z'
'-y-1/2, -x-1/2, z'
'y, x, z'

loop_
_atom_site_label
_atom_site_type_symbol
_atom_site_fract_x
_atom_site_fract_y
_atom_site_fract_z
_atom_site_U_iso_or_equiv
_atom_site_adp_type
_atom_site_occupancy
_atom_site_symmetry_multiplicity
_atom_site_calc_flag
_atom_site_refinement_flags
_atom_site_disorder_assembly
_atom_site_disorder_group
Cu1 Cu 0.7500 0.2500 0.5000 0.0199(8) Uani 1 8 d S . .
S2 S 0.2500 0.2500 0.3442(4) 0.0123(10) Uani 1 8 d S . .
Fe2 Fe 0.2500 0.7500 1.0000 0.0190(11) Uani 1 8 d SP . .
O1 O 0.2500 0.2500 0.9256(13) 0.020(3) Uani 1 8 d S . .

loop_
_atom_site_aniso_label
_atom_site_aniso_U_11
_atom_site_aniso_U_22
_atom_site_aniso_U_33
_atom_site_aniso_U_23
_atom_site_aniso_U_13
_atom_site_aniso_U_12
Cu1 0.0132(9) 0.0132(9) 0.0332(14) 0.000 0.000 0.000
S2 0.0111(13) 0.0111(13) 0.0146(16) 0.000 0.000 0.000
Fe2 0.013(5) 0.013(5) 0.024(3) 0.000 0.000 0.000
O1 0.017(4) 0.017(4) 0.026(5) 0.000 0.000 0.000

loop_
_atom_type_symbol
_atom_type_description
_atom_type_scat_dispersion_real
_atom_type_scat_dispersion_imag
_atom_type_scat_source
O O 0.0106 0.0060 'International Tables Vol C Tables 4.2.6.8 and 6.1.1.4'
S S 0.1246 0.1234 'International Tables Vol C Tables 4.2.6.8 and 6.1.1.4'
Fe Fe 0.3463 0.8444 'International Tables Vol C Tables 4.2.6.8 and 6.1.1.4'
Cu Cu 0.3201 1.2651 'International Tables Vol C Tables 4.2.6.8 and 6.1.1.4'

loop_
_geom_angle_atom_site_label_1
_geom_angle_atom_site_label_2
_geom_angle_atom_site_label_3
_geom_angle
_geom_angle_site_symmetry_1
_geom_angle_site_symmetry_3
_geom_angle_publ_flag
S2 Cu1 S2 109.39(6) 9_666 . ?
S2 Cu1 S2 109.63(13) 9_666 9_656 ?
S2 Cu1 S2 109.39(6) . 9_656 ?
S2 Cu1 S2 109.39(6) 9_666 1_655 ?
S2 Cu1 S2 109.63(13) . 1_655 ?
S2 Cu1 S2 109.39(6) 9_656 1_655 ?
S2 Cu1 Cu1 125.30(3) 9_666 9_656 ?
S2 Cu1 Cu1 54.70(3) . 9_656 ?
S2 Cu1 Cu1 54.70(3) 9_656 9_656 ?
S2 Cu1 Cu1 125.30(3) 1_655 9_656 ?
S2 Cu1 Cu1 54.70(3) 9_666 9_766 ?
S2 Cu1 Cu1 125.30(3) . 9_766 ?
S2 Cu1 Cu1 125.30(3) 9_656 9_766 ?
S2 Cu1 Cu1 54.70(3) 1_655 9_766 ?
Cu1 Cu1 Cu1 180.0 9_656 9_766 ?
S2 Cu1 Cu1 54.70(3) 9_666 9_666 ?
S2 Cu1 Cu1 54.70(3) . 9_666 ?
S2 Cu1 Cu1 125.30(3) 9_656 9_666 ?
S2 Cu1 Cu1 125.30(3) 1_655 9_666 ?
Cu1 Cu1 Cu1 90.0 9_656 9_666 ?
Cu1 Cu1 Cu1 90.0 9_766 9_666 ?
S2 Cu1 Cu1 125.30(3) 9_666 9_756 ?
S2 Cu1 Cu1 125.30(3) . 9_756 ?
S2 Cu1 Cu1 54.70(3) 9_656 9_756 ?
S2 Cu1 Cu1 54.70(3) 1_655 9_756 ?
Cu1 Cu1 Cu1 90.0 9_656 9_756 ?
Cu1 Cu1 Cu1 90.0 9_766 9_756 ?
Cu1 Cu1 Cu1 180.0 9_666 9_756 ?
Cu1 S2 Cu1 70.61(6) 9_666 . ?
Cu1 S2 Cu1 70.61(6) 9_666 1_455 ?
Cu1 S2 Cu1 109.63(13) . 1_455 ?
Cu1 S2 Cu1 109.63(13) 9_666 9_656 ?
Cu1 S2 Cu1 70.61(6) . 9_656 ?
Cu1 S2 Cu1 70.61(6) 1_455 9_656 ?
O1 Fe2 O1 95.84(18) 9_667 . ?
O1 Fe2 O1 142.8(6) 9_667 9_567 ?
O1 Fe2 O1 95.84(18) . 9_567 ?
O1 Fe2 O1 95.84(18) 9_667 1_565 ?
O1 Fe2 O1 142.8(6) . 1_565 ?
O1 Fe2 O1 95.84(18) 9_567 1_565 ?
O1 Fe2 Fe2 132.08(9) 9_667 9_567 ?
O1 Fe2 Fe2 47.92(9) . 9_567 ?
O1 Fe2 Fe2 47.92(9) 9_567 9_567 ?
O1 Fe2 Fe2 132.08(9) 1_565 9_567 ?
O1 Fe2 Fe2 47.92(9) 9_667 9_677 ?
O1 Fe2 Fe2 132.08(9) . 9_677 ?
O1 Fe2 Fe2 132.08(9) 9_567 9_677 ?
O1 Fe2 Fe2 47.92(9) 1_565 9_677 ?
Fe2 Fe2 Fe2 180.0 9_567 9_677 ?
O1 Fe2 Fe2 132.08(9) 9_667 9_577 ?
O1 Fe2 Fe2 132.08(9) . 9_577 ?
O1 Fe2 Fe2 47.92(9) 9_567 9_577 ?
O1 Fe2 Fe2 47.92(9) 1_565 9_577 ?
Fe2 Fe2 Fe2 90.0 9_567 9_577 ?
Fe2 Fe2 Fe2 90.0 9_677 9_577 ?
O1 Fe2 Fe2 47.92(9) 9_667 9_667 ?
O1 Fe2 Fe2 47.92(9) . 9_667 ?
O1 Fe2 Fe2 132.08(9) 9_567 9_667 ?
O1 Fe2 Fe2 132.08(9) 1_565 9_667 ?
Fe2 Fe2 Fe2 90.0 9_567 9_667 ?
Fe2 Fe2 Fe2 90.0 9_677 9_667 ?
Fe2 Fe2 Fe2 180.0 9_577 9_667 ?
Fe2 O1 Fe2 84.16(18) 9_667 . ?
Fe2 O1 Fe2 84.16(18) 9_667 1_545 ?
Fe2 O1 Fe2 142.8(6) . 1_545 ?
Fe2 O1 Fe2 142.8(6) 9_667 9_567 ?
Fe2 O1 Fe2 84.16(18) . 9_567 ?
Fe2 O1 Fe2 84.16(18) 1_545 9_567 ?

loop_
_geom_bond_atom_site_label_1
_geom_bond_atom_site_label_2
_geom_bond_distance
_geom_bond_site_symmetry_2
_geom_bond_publ_flag
Cu1 S2 2.3381(19) 9_666 ?
Cu1 S2 2.3381(19) . ?
Cu1 S2 2.3381(19) 9_656 ?
Cu1 S2 2.3381(19) 1_655 ?
Cu1 Cu1 2.7025(4) 9_656 ?
Cu1 Cu1 2.7025(4) 9_766 ?
Cu1 Cu1 2.7025(4) 9_666 ?
Cu1 Cu1 2.7025(4) 9_756 ?
S2 Cu1 2.3381(18) 9_666 ?
S2 Cu1 2.3381(18) 1_455 ?
S2 Cu1 2.3381(18) 9_656 ?
Fe2 O1 2.016(4) 9_667 ?
Fe2 O1 2.016(4) . ?
Fe2 O1 2.016(4) 9_567 ?
Fe2 O1 2.016(4) 1_565 ?
Fe2 Fe2 2.7025(4) 9_567 ?
Fe2 Fe2 2.7025(4) 9_677 ?
Fe2 Fe2 2.7025(4) 9_577 ?
Fe2 Fe2 2.7025(4) 9_667 ?
O1 Fe2 2.016(3) 9_667 ?
O1 Fe2 2.016(3) 1_545 ?
O1 Fe2 2.016(3) 9_567 ?
